data_4347189
loop_
_publ_author_name
'Nakabayashi, Keita'
'Nishio, Masaki'
'Miyasaka, Hitoshi'

_publ_section_title
;
 Tuning of Stepwise Neutral-Ionic Transitions by Acceptor Site Doping in
 Alternating Donor/Acceptor Chains.
;
_journal_issue 5
_journal_name_full 'Inorganic chemistry'
_journal_page_first 2473
_journal_page_last 2480
_journal_paper_doi 10.1021/acs.inorgchem.5b02858
_journal_volume 55
_journal_year 2016
_chemical_formula_moiety 'C54 H32 F16 N4 O8.10 Ru2'
_chemical_formula_sum 'C54 H32 F16 N4 O8.1 Ru2'
_chemical_formula_weight 1372.58
_space_group_IT_number 14
_space_group_name_Hall '-P 2yn'
_space_group_name_H-M_alt 'P 1 21/n 1'
_symmetry_cell_setting monoclinic
_symmetry_Int_Tables_number 14
_symmetry_space_group_name_Hall '-P 2yn'
_symmetry_space_group_name_H-M 'P 1 21/n 1'
_atom_sites_solution_hydrogens geom
_atom_sites_solution_primary direct
_atom_sites_solution_secondary difmap
_cell_angle_alpha 90.0000
_cell_angle_beta 96.953(3)
_cell_angle_gamma 90.0000
_cell_formula_units_Z 2
_cell_length_a 14.757(4)
_cell_length_b 10.557(3)
_cell_length_c 17.121(4)
_cell_measurement_reflns_used 9113
_cell_measurement_temperature 97
_cell_measurement_theta_max 31.38
_cell_measurement_theta_min 1.94
_cell_volume 2647.7(12)
_computing_cell_refinement CrystalClear
_computing_data_collection 'CrystalClear (Rigaku Inc., 2008)'
_computing_data_reduction CrystalClear
_computing_molecular_graphics 'CrystalStructure 4.0'
_computing_publication_material 'CrystalStructure 4.0 (Rigaku, 2010)'
_computing_structure_refinement 'SHELXL97 (Sheldrick, 2008)'
_computing_structure_solution 'Il Milione (Burla, et al., 2007)'
_diffrn_ambient_temperature 97
_diffrn_detector_area_resol_mean 7.111
_diffrn_measured_fraction_theta_full 0.997
_diffrn_measured_fraction_theta_max 0.997
_diffrn_measurement_device_type 'Rigaku Saturn724'
_diffrn_measurement_method \w
_diffrn_radiation_type 'Mo K\a'
_diffrn_radiation_wavelength 0.71075
_diffrn_reflns_av_R_equivalents 0.0269
_diffrn_reflns_limit_h_max 17
_diffrn_reflns_limit_h_min -19
_diffrn_reflns_limit_k_max 13
_diffrn_reflns_limit_k_min -13
_diffrn_reflns_limit_l_max 22
_diffrn_reflns_limit_l_min -22
_diffrn_reflns_number 21256
_diffrn_reflns_theta_full 27.51
_diffrn_reflns_theta_max 27.50
_diffrn_standards_number 0
_exptl_absorpt_coefficient_mu 0.686
_exptl_absorpt_correction_T_max 0.965
_exptl_absorpt_correction_T_min 0.875
_exptl_absorpt_correction_type multi-scan
_exptl_absorpt_process_details 'REQAB (Rigaku, 1998)'
_exptl_crystal_colour brown
_exptl_crystal_density_diffrn 1.722
_exptl_crystal_density_method 'not measured'
_exptl_crystal_description block
_exptl_crystal_F_000 1361.60
_exptl_crystal_size_max 0.194
_exptl_crystal_size_mid 0.091
_exptl_crystal_size_min 0.052
_refine_diff_density_max 1.110
_refine_diff_density_min -0.540
_refine_ls_extinction_method none
_refine_ls_goodness_of_fit_ref 1.065
_refine_ls_hydrogen_treatment constr
_refine_ls_number_parameters 397
_refine_ls_number_reflns 6065
_refine_ls_number_restraints 24
_refine_ls_R_factor_gt 0.0290
_refine_ls_shift/su_max 0.002
_refine_ls_structure_factor_coef Fsqd
_refine_ls_weighting_details 'w = 1/[\s^2^(Fo^2^)+(0.0330P)^2^+2.2449P] where P=(Fo^2^+2Fc^2^)/3'
_refine_ls_weighting_scheme calc
_refine_ls_wR_factor_ref 0.0716
_reflns_number_gt 5524
_reflns_number_total 6065
_reflns_threshold_expression F^2^>2.0\s(F^2^)
_cod_data_source_file ic5b02858_si_003.cif
_cod_data_source_block 131010_-180
_cod_original_cell_volume 2647.6(11)
_cod_original_formula_sum 'C54 H32 F16 N4 O8.10 Ru2'
_cod_database_code 4347189

loop_
_symmetry_equiv_pos_site_id
_symmetry_equiv_pos_as_xyz
1 +X,+Y,+Z
2 1/2-X,1/2+Y,1/2-Z
3 -X,-Y,-Z
4 1/2+X,1/2-Y,1/2+Z

loop_
_atom_site_label
_atom_site_type_symbol
_atom_site_fract_x
_atom_site_fract_y
_atom_site_fract_z
_atom_site_U_iso_or_equiv
_atom_site_adp_type
_atom_site_occupancy
_atom_site_symmetry_multiplicity
_atom_site_calc_flag
_atom_site_refinement_flags
Ru1 Ru 0.567687(9) 0.036180(14) -0.018701(8) 0.01269(6) Uani 1.0 4 d .
F1 F 0.53426(10) 0.03478(13) 0.28435(8) 0.0326(4) Uani 1.0 4 d .
F2 F 0.62117(12) -0.03458(15) 0.42453(8) 0.0420(4) Uani 1.0 4 d .
F3 F 0.81717(10) -0.29491(14) 0.29775(9) 0.0416(4) Uani 1.0 4 d .
F4 F 0.73077(9) -0.22625(13) 0.15754(8) 0.0296(3) Uani 1.0 4 d .
F5 F 0.27630(8) 0.31721(12) 0.04504(8) 0.0273(3) Uani 1.0 4 d .
F6 F 0.23626(9) 0.55189(13) 0.08352(9) 0.0312(3) Uani 1.0 4 d .
F7 F 0.54917(9) 0.65155(12) 0.13030(7) 0.0271(3) Uani 1.0 4 d .
F8 F 0.59179(8) 0.41886(12) 0.09424(8) 0.0238(3) Uani 1.0 4 d .
O1 O 0.62971(9) -0.00964(14) 0.09026(8) 0.0162(3) Uani 1.0 4 d .
O2 O 0.49670(9) -0.07576(13) 0.12729(8) 0.0160(3) Uani 1.0 4 d .
O3 O 0.53493(9) 0.21108(13) 0.01848(8) 0.0157(3) Uani 1.0 4 d .
O4 O 0.40337(9) 0.13933(13) 0.05502(8) 0.0165(3) Uani 1.0 4 d .
O5 O 1.012(3) 0.304(4) 0.010(3) 0.030(3) Uani 0.0500 4 d .
N1 N 0.69755(11) 0.11471(17) -0.04611(10) 0.0189(4) Uani 1.0 4 d .
N2 N 0.85932(11) 0.17135(17) -0.02668(11) 0.0222(4) Uani 1.0 4 d .
C1 C 0.58211(13) -0.05676(18) 0.13952(11) 0.0155(4) Uani 1.0 4 d .
C2 C 0.63048(13) -0.09433(19) 0.21771(12) 0.0177(4) Uani 1.0 4 d .
C3 C 0.60332(15) -0.0478(2) 0.28703(13) 0.0229(5) Uani 1.0 4 d .
C4 C 0.64876(16) -0.0838(3) 0.35898(13) 0.0277(5) Uani 1.0 4 d .
C5 C 0.72015(16) -0.1676(3) 0.36435(13) 0.0293(5) Uani 1.0 4 d .
C6 C 0.74679(15) -0.2138(2) 0.29531(14) 0.0271(5) Uani 1.0 4 d .
C7 C 0.70333(14) -0.1772(2) 0.22310(12) 0.0220(5) Uani 1.0 4 d .
C8 C 0.45969(12) 0.22725(19) 0.04593(11) 0.0155(4) Uani 1.0 4 d .
C9 C 0.43590(13) 0.35776(19) 0.06846(11) 0.0159(4) Uani 1.0 4 d .
C10 C 0.34517(13) 0.3968(2) 0.06705(12) 0.0190(4) Uani 1.0 4 d .
C11 C 0.32441(14) 0.5195(2) 0.08646(12) 0.0213(5) Uani 1.0 4 d .
C12 C 0.39127(15) 0.6077(2) 0.10793(12) 0.0218(5) Uani 1.0 4 d .
C13 C 0.48052(15) 0.5697(2) 0.10988(12) 0.0205(4) Uani 1.0 4 d .
C14 C 0.50308(13) 0.44802(19) 0.09038(11) 0.0182(4) Uani 1.0 4 d .
C15 C 0.77500(13) 0.13492(19) -0.03620(11) 0.0177(4) Uani 1.0 4 d .
C16 C 0.92724(13) 0.0851(2) -0.01389(11) 0.0184(4) Uani 1.0 4 d .
C17 C 0.91131(13) -0.04614(19) -0.00594(12) 0.0183(4) Uani 1.0 4 d .
C18 C 1.01927(13) 0.1318(2) -0.00804(12) 0.0208(4) Uani 1.0 4 d .
C19 C 1.03682(17) 0.2704(3) -0.01866(18) 0.0296(6) Uani 0.9500 4 d .
C20 C 1.099(3) 0.293(5) -0.013(4) 0.029(3) Uani 0.0500 4 d .
C21 C 0.20484(17) 0.5989(3) 0.28154(15) 0.0376(6) Uani 1.0 4 d .
C22 C 0.30581(16) 0.5722(3) 0.28913(13) 0.0288(5) Uani 1.0 4 d .
C23 C 0.33833(17) 0.4499(3) 0.28373(13) 0.0293(5) Uani 1.0 4 d .
C24 C 0.43124(17) 0.4244(3) 0.28907(13) 0.0292(5) Uani 1.0 4 d .
C25 C 0.49504(16) 0.5217(3) 0.29981(13) 0.0282(5) Uani 1.0 4 d .
C26 C 0.59591(17) 0.4941(3) 0.30464(15) 0.0389(6) Uani 1.0 4 d .
C27 C 0.46278(17) 0.6438(3) 0.30596(14) 0.0317(6) Uani 1.0 4 d .
C28 C 0.36986(17) 0.6692(3) 0.30062(13) 0.0317(6) Uani 1.0 4 d .
H5 H 0.7503 -0.1932 0.4140 0.0351 Uiso 1.0 4 calc R
H12 H 0.3763 0.6919 0.1210 0.0262 Uiso 1.0 4 calc R
H17 H 0.8501 -0.0758 -0.0105 0.0220 Uiso 1.0 4 calc R
H21A H 0.1933 0.6696 0.3161 0.0451 Uiso 1.0 4 calc R
H21B H 0.1725 0.5234 0.2967 0.0451 Uiso 1.0 4 calc R
H21C H 0.1831 0.6212 0.2269 0.0451 Uiso 1.0 4 calc R
H23 H 0.2961 0.3818 0.2762 0.0352 Uiso 1.0 4 calc R
H24 H 0.4514 0.3394 0.2853 0.0351 Uiso 1.0 4 calc R
H26A H 0.6177 0.5157 0.2545 0.0466 Uiso 1.0 4 calc R
H26B H 0.6067 0.4040 0.3158 0.0466 Uiso 1.0 4 calc R
H26C H 0.6289 0.5449 0.3468 0.0466 Uiso 1.0 4 calc R
H27 H 0.5051 0.7117 0.3140 0.0380 Uiso 1.0 4 calc R
H28 H 0.3498 0.7542 0.3049 0.0381 Uiso 1.0 4 calc R

loop_
_atom_site_aniso_label
_atom_site_aniso_U_11
_atom_site_aniso_U_22
_atom_site_aniso_U_33
_atom_site_aniso_U_12
_atom_site_aniso_U_13
_atom_site_aniso_U_23
Ru1 0.01049(8) 0.01406(9) 0.01333(9) 0.00124(5) 0.00070(5) 0.00046(5)
F1 0.0319(8) 0.0428(9) 0.0231(7) 0.0096(6) 0.0030(6) -0.0056(6)
F2 0.0558(10) 0.0544(11) 0.0151(7) -0.0035(8) 0.0016(7) -0.0038(7)
F3 0.0393(9) 0.0354(9) 0.0454(9) 0.0136(7) -0.0146(7) 0.0078(7)
F4 0.0283(7) 0.0302(8) 0.0291(7) 0.0103(6) -0.0014(6) -0.0021(6)
F5 0.0163(6) 0.0245(7) 0.0403(8) 0.0024(5) 0.0005(5) -0.0048(6)
F6 0.0228(7) 0.0308(8) 0.0398(8) 0.0136(6) 0.0034(6) -0.0035(6)
F7 0.0321(7) 0.0186(7) 0.0291(7) -0.0047(6) -0.0027(6) -0.0034(6)
F8 0.0163(6) 0.0223(7) 0.0318(7) 0.0003(5) -0.0010(5) -0.0046(6)
O1 0.0140(7) 0.0191(7) 0.0149(7) 0.0006(6) -0.0009(5) 0.0015(6)
O2 0.0144(6) 0.0182(7) 0.0150(7) 0.0009(6) 0.0004(5) 0.0010(6)
O3 0.0138(6) 0.0155(7) 0.0177(7) -0.0001(6) 0.0017(5) -0.0010(6)
O4 0.0147(6) 0.0153(7) 0.0199(7) 0.0007(6) 0.0039(5) -0.0006(6)
O5 0.016(4) 0.020(5) 0.053(5) 0.001(4) -0.001(4) 0.001(4)
N1 0.0162(8) 0.0202(9) 0.0205(9) 0.0017(7) 0.0033(7) 0.0027(7)
N2 0.0137(8) 0.0216(9) 0.0307(10) 0.0010(7) 0.0004(7) -0.0021(8)
C1 0.0172(9) 0.0124(9) 0.0165(9) 0.0013(8) 0.0003(7) -0.0024(8)
C2 0.0178(9) 0.0169(10) 0.0174(10) -0.0034(8) -0.0022(7) 0.0025(8)
C3 0.0230(10) 0.0245(12) 0.0207(11) -0.0028(9) 0.0003(8) 0.0003(9)
C4 0.0331(12) 0.0319(13) 0.0172(10) -0.0100(10) -0.0003(9) 0.0022(9)
C5 0.0329(12) 0.0302(13) 0.0213(11) -0.0095(10) -0.0107(9) 0.0101(10)
C6 0.0237(11) 0.0207(11) 0.0335(13) -0.0013(9) -0.0095(9) 0.0090(10)
C7 0.0232(10) 0.0206(11) 0.0213(10) -0.0027(9) -0.0014(8) 0.0003(9)
C8 0.0154(9) 0.0187(10) 0.0117(9) 0.0028(8) -0.0011(7) 0.0009(8)
C9 0.0188(9) 0.0165(10) 0.0126(9) 0.0022(8) 0.0022(7) 0.0009(8)
C10 0.0197(10) 0.0186(10) 0.0183(10) 0.0024(8) 0.0012(8) 0.0001(8)
C11 0.0217(10) 0.0244(11) 0.0177(10) 0.0082(9) 0.0028(8) 0.0019(9)
C12 0.0325(11) 0.0179(11) 0.0150(10) 0.0078(9) 0.0027(8) 0.0013(8)
C13 0.0282(11) 0.0179(10) 0.0148(10) -0.0021(9) -0.0005(8) -0.0002(8)
C14 0.0180(10) 0.0210(11) 0.0152(10) 0.0027(8) 0.0011(7) 0.0013(8)
C15 0.0187(10) 0.0157(10) 0.0183(10) 0.0038(8) 0.0012(8) -0.0001(8)
C16 0.0142(9) 0.0236(11) 0.0171(10) 0.0005(8) 0.0008(7) -0.0012(8)
C17 0.0122(9) 0.0234(11) 0.0189(10) -0.0015(8) 0.0003(7) -0.0006(8)
C18 0.0145(9) 0.0222(11) 0.0252(11) -0.0024(8) 0.0003(8) -0.0011(9)
C19 0.0171(12) 0.0173(13) 0.0531(18) 0.0008(9) -0.0006(11) 0.0012(11)
C20 0.016(4) 0.018(5) 0.053(5) 0.000(4) -0.002(4) 0.003(5)
C21 0.0335(13) 0.0496(17) 0.0308(13) 0.0073(12) 0.0081(10) 0.0026(12)
C22 0.0319(12) 0.0373(14) 0.0174(11) 0.0025(11) 0.0041(9) 0.0005(10)
C23 0.0348(13) 0.0306(13) 0.0228(12) -0.0060(10) 0.0046(10) 0.0013(10)
C24 0.0372(13) 0.0278(12) 0.0231(11) 0.0035(11) 0.0052(10) 0.0026(10)
C25 0.0299(12) 0.0391(14) 0.0156(10) -0.0002(10) 0.0028(9) 0.0025(10)
C26 0.0329(13) 0.0578(18) 0.0266(13) 0.0032(13) 0.0062(10) 0.0057(12)
C27 0.0372(13) 0.0338(14) 0.0240(12) -0.0078(11) 0.0035(10) -0.0014(10)
C28 0.0422(14) 0.0293(13) 0.0238(12) 0.0027(11) 0.0044(10) -0.0021(10)

loop_
_atom_type_symbol
_atom_type_description
_atom_type_scat_dispersion_real
_atom_type_scat_dispersion_imag
_atom_type_scat_source
C C 0.0033 0.0016
;
International Tables for Crystallography
(1992, Vol. C, Tables 4.2.6.8 and 6.1.1.4)
;
N N 0.0061 0.0033
;
International Tables for Crystallography
(1992, Vol. C, Tables 4.2.6.8 and 6.1.1.4)
;
O O 0.0106 0.0060
;
International Tables for Crystallography
(1992, Vol. C, Tables 4.2.6.8 and 6.1.1.4)
;
F F 0.0171 0.0103
;
International Tables for Crystallography
(1992, Vol. C, Tables 4.2.6.8 and 6.1.1.4)
;
H H 0.0000 0.0000
;
International Tables for Crystallography
(1992, Vol. C, Table 6.1.1.4)
;
Ru Ru -1.2594 0.8363
;
International Tables for Crystallography
(1992, Vol. C, Tables 4.2.6.8 and 6.1.1.4)
;

loop_
_geom_angle_atom_site_label_1
_geom_angle_atom_site_label_2
_geom_angle_atom_site_label_3
_geom_angle
_geom_angle_publ_flag
_geom_angle_site_symmetry_1
_geom_angle_site_symmetry_3
Ru1 Ru1 O1 88.58(5) yes 3_655 .
Ru1 Ru1 O2 89.84(5) yes 3_655 3_655
Ru1 Ru1 O3 88.11(4) yes 3_655 .
Ru1 Ru1 O4 90.24(4) yes 3_655 3_655
Ru1 Ru1 N1 175.49(5) yes 3_655 .
O1 Ru1 O2 177.89(6) yes . 3_655
O1 Ru1 O3 91.52(6) yes . .
O1 Ru1 O4 88.61(6) yes . 3_655
O1 Ru1 N1 88.75(6) yes . .
O2 Ru1 O3 89.84(6) yes 3_655 .
O2 Ru1 O4 89.99(6) yes 3_655 3_655
O2 Ru1 N1 92.90(6) yes 3_655 .
O3 Ru1 O4 178.34(6) yes . 3_655
O3 Ru1 N1 88.32(7) yes . .
O4 Ru1 N1 93.34(7) yes 3_655 .
Ru1 O1 C1 118.75(12) yes . .
Ru1 O2 C1 117.72(13) yes 3_655 .
Ru1 O3 C8 119.39(13) yes . .
Ru1 O4 C8 117.92(13) yes 3_655 .
C18 O5 C19 51(3) yes . .
C18 O5 C20 78(3) yes . .
C19 O5 C20 39(3) yes . .
Ru1 N1 C15 156.13(16) yes . .
C15 N2 C16 120.20(19) yes . .
O1 C1 O2 125.02(17) yes . .
O1 C1 C2 117.34(17) yes . .
O2 C1 C2 117.64(18) yes . .
C1 C2 C3 121.11(18) yes . .
C1 C2 C7 120.82(19) yes . .
C3 C2 C7 118.07(19) yes . .
F1 C3 C2 119.95(19) yes . .
F1 C3 C4 119.7(2) yes . .
C2 C3 C4 120.4(2) yes . .
F2 C4 C3 118.3(2) yes . .
F2 C4 C5 120.1(2) yes . .
C3 C4 C5 121.6(3) yes . .
C4 C5 C6 117.9(2) yes . .
F3 C6 C5 119.9(2) yes . .
F3 C6 C7 118.7(2) yes . .
C5 C6 C7 121.4(2) yes . .
F4 C7 C2 119.98(18) yes . .
F4 C7 C6 119.2(2) yes . .
C2 C7 C6 120.8(2) yes . .
O3 C8 O4 124.27(19) yes . .
O3 C8 C9 117.80(17) yes . .
O4 C8 C9 117.93(17) yes . .
C8 C9 C10 121.70(18) yes . .
C8 C9 C14 121.45(18) yes . .
C10 C9 C14 116.84(19) yes . .
F5 C10 C9 120.85(19) yes . .
F5 C10 C11 118.30(18) yes . .
C9 C10 C11 120.83(19) yes . .
F6 C11 C10 118.25(18) yes . .
F6 C11 C12 120.0(2) yes . .
C10 C11 C12 121.8(2) yes . .
C11 C12 C13 117.7(2) yes . .
F7 C13 C12 120.56(19) yes . .
F7 C13 C14 117.74(19) yes . .
C12 C13 C14 121.7(2) yes . .
F8 C14 C9 121.05(18) yes . .
F8 C14 C13 117.77(18) yes . .
C9 C14 C13 121.18(19) yes . .
N1 C15 N2 173.3(3) yes . .
N2 C16 C17 123.12(18) yes . .
N2 C16 C18 117.15(19) yes . .
C17 C16 C18 119.73(18) yes . .
C16 C17 C18 122.37(18) yes . 3_755
O5 C18 C16 106.1(11) yes . .
O5 C18 C17 132.6(11) yes . 3_755
O5 C18 C19 22.5(13) yes . .
C16 C18 C17 117.89(19) yes . 3_755
C16 C18 C19 120.09(19) yes . .
C17 C18 C19 122.00(19) yes 3_755 .
O5 C19 C18 107(3) yes . .
O5 C19 C20 111(4) yes . .
C18 C19 C20 114(3) yes . .
O5 C20 C19 30(3) yes . .
C21 C22 C23 121.1(3) yes . .
C21 C22 C28 121.5(3) yes . .
C23 C22 C28 117.4(3) yes . .
C22 C23 C24 121.6(3) yes . .
C23 C24 C25 120.8(3) yes . .
C24 C25 C26 120.8(3) yes . .
C24 C25 C27 117.7(3) yes . .
C26 C25 C27 121.5(3) yes . .
C25 C27 C28 121.5(3) yes . .
C22 C28 C27 121.0(3) yes . .
C4 C5 H5 121.080 no . .
C6 C5 H5 121.068 no . .
C11 C12 H12 121.170 no . .
C13 C12 H12 121.172 no . .
C16 C17 H17 118.810 no . .
C18 C17 H17 118.816 no 3_755 .
C22 C21 H21A 109.472 no . .
C22 C21 H21B 109.465 no . .
C22 C21 H21C 109.478 no . .
H21A C21 H21B 109.466 no . .
H21A C21 H21C 109.472 no . .
H21B C21 H21C 109.476 no . .
C22 C23 H23 119.202 no . .
C24 C23 H23 119.217 no . .
C23 C24 H24 119.585 no . .
C25 C24 H24 119.598 no . .
C25 C26 H26A 109.471 no . .
C25 C26 H26B 109.470 no . .
C25 C26 H26C 109.461 no . .
H26A C26 H26B 109.471 no . .
H26A C26 H26C 109.479 no . .
H26B C26 H26C 109.476 no . .
C25 C27 H27 119.279 no . .
C28 C27 H27 119.269 no . .
C22 C28 H28 119.498 no . .
C27 C28 H28 119.499 no . .

loop_
_geom_bond_atom_site_label_1
_geom_bond_atom_site_label_2
_geom_bond_distance
_geom_bond_publ_flag
_geom_bond_site_symmetry_2
Ru1 Ru1 2.3009(5) yes 3_655
Ru1 O1 2.0343(14) yes .
Ru1 O2 2.0264(14) yes 3_655
Ru1 O3 2.0304(15) yes .
Ru1 O4 2.0165(15) yes 3_655
Ru1 N1 2.1904(18) yes .
F1 C3 1.337(3) yes .
F2 C4 1.344(3) yes .
F3 C6 1.343(3) yes .
F4 C7 1.342(3) yes .
F5 C10 1.337(3) yes .
F6 C11 1.340(3) yes .
F7 C13 1.345(3) yes .
F8 C14 1.339(3) yes .
O1 C1 1.263(3) yes .
O2 C1 1.268(3) yes .
O3 C8 1.269(3) yes .
O4 C8 1.268(3) yes .
O5 C18 1.85(4) yes .
O5 C19 0.74(4) yes .
O5 C20 1.38(6) yes .
N1 C15 1.155(3) yes .
N2 C15 1.294(3) yes .
N2 C16 1.352(3) yes .
C1 C2 1.492(3) yes .
C2 C3 1.388(4) yes .
C2 C7 1.381(3) yes .
C3 C4 1.383(3) yes .
C4 C5 1.371(4) yes .
C5 C6 1.379(4) yes .
C6 C7 1.377(3) yes .
C8 C9 1.484(3) yes .
C9 C10 1.398(3) yes .
C9 C14 1.393(3) yes .
C10 C11 1.380(3) yes .
C11 C12 1.374(3) yes .
C12 C13 1.373(4) yes .
C13 C14 1.378(3) yes .
C16 C17 1.415(3) yes .
C16 C18 1.437(3) yes .
C17 C18 1.366(3) yes 3_755
C18 C19 1.501(4) yes .
C19 C20 0.93(5) yes .
C21 C22 1.507(4) yes .
C22 C23 1.385(4) yes .
C22 C28 1.391(4) yes .
C23 C24 1.389(4) yes .
C24 C25 1.391(4) yes .
C25 C26 1.509(4) yes .
C25 C27 1.382(4) yes .
C27 C28 1.389(4) yes .
C5 H5 0.950 no .
C12 H12 0.950 no .
C17 H17 0.950 no .
C21 H21A 0.980 no .
C21 H21B 0.980 no .
C21 H21C 0.980 no .
C23 H23 0.950 no .
C24 H24 0.950 no .
C26 H26A 0.980 no .
C26 H26B 0.980 no .
C26 H26C 0.980 no .
C27 H27 0.950 no .
C28 H28 0.950 no .

loop_
_geom_contact_atom_site_label_1
_geom_contact_atom_site_label_2
_geom_contact_distance
_geom_contact_publ_flag
_geom_contact_site_symmetry_2
F1 F2 2.683(2) no .
F1 O2 2.922(2) no .
F1 C1 2.829(3) no .
F2 C6 3.592(3) no .
F3 F4 2.678(2) no .
F3 C4 3.588(3) no .
F4 F5 3.588(2) no 3_655
F4 O1 2.892(2) no .
F4 C1 2.819(3) no .
F5 F6 2.649(2) no .
F5 O4 2.6447(19) no .
F5 C8 2.866(3) no .
F6 C13 3.583(3) no .
F7 F8 2.6277(19) no .
F7 C11 3.593(3) no .
F8 O3 2.6333(19) no .
F8 C8 2.861(3) no .
F8 C12 3.599(3) no .
O1 O3 3.577(2) no 3_655
O1 C3 3.461(3) no .
O1 C7 2.981(3) no .
O1 C8 3.559(3) no .
O1 C8 3.422(3) no 3_655
O1 C15 3.569(3) no .
O2 C3 3.000(3) no .
O2 C7 3.453(3) no .
O2 C8 3.505(3) no .
O2 C8 3.497(3) no 3_655
O3 C1 3.525(3) no .
O3 C1 3.439(3) no 3_655
O3 C10 3.598(3) no .
O3 C14 2.852(3) no .
O4 C1 3.523(3) no .
O4 C1 3.474(3) no 3_655
O4 C10 2.866(3) no .
O4 C14 3.597(3) no .
O5 N2 2.67(4) no .
N1 C16 3.382(3) no .
N1 C17 3.575(3) no .
N2 C19 2.808(3) no .
C2 C5 2.802(3) no .
C3 C6 2.739(4) no .
C4 C7 2.736(4) no .
C9 C12 2.821(3) no .
C10 C13 2.739(3) no .
C11 C14 2.735(3) no .
C15 C17 2.778(3) no .
C15 C18 3.579(3) no .
C16 C16 2.796(3) no 3_755
C16 C20 3.34(5) no .
C17 C17 2.777(3) no 3_755
C17 C20 2.63(5) no 3_755
C18 C18 2.860(3) no 3_755
C22 C25 2.827(4) no .
C23 C27 2.745(4) no .
C24 C28 2.754(4) no .
F1 F3 3.280(3) no 2_655
F2 F6 3.035(2) no 4_555
F2 O5 2.92(4) no 2_645
F2 O5 3.35(4) no 4_455
F2 N2 3.558(3) no 2_645
F2 C19 3.250(4) no 4_455
F2 C20 2.81(5) no 4_455
F3 F1 3.280(3) no 2_645
F3 F8 3.117(2) no 2_645
F3 O1 3.011(2) no 2_645
F3 C1 3.258(3) no 2_645
F3 C2 3.272(3) no 2_645
F3 C3 3.320(3) no 2_645
F4 F7 2.960(2) no 1_545
F4 C26 3.460(4) no 2_645
F5 C20 2.70(5) no 1_455
F6 F2 3.035(2) no 4_454
F6 N2 3.338(3) no 3_665
F6 C15 3.403(3) no 3_665
F6 C21 3.512(4) no .
F6 C22 3.552(3) no .
F7 F4 2.960(2) no 1_565
F7 O2 2.980(2) no 1_565
F7 O3 3.0604(19) no 3_665
F7 C1 3.118(3) no 1_565
F7 C2 3.231(3) no 1_565
F7 C7 3.177(3) no 1_565
F7 C8 3.265(3) no 3_665
F7 C9 3.438(3) no 3_665
F7 C25 3.391(3) no .
F7 C26 3.413(3) no .
F7 C27 3.407(3) no .
F8 F3 3.117(2) no 2_655
F8 C5 2.926(3) no 2_655
F8 C6 3.181(3) no 2_655
F8 C10 3.591(3) no 3_665
F8 C11 3.529(3) no 3_665
F8 C12 3.512(3) no 3_665
F8 C13 3.530(3) no 3_665
F8 C14 3.585(3) no 3_665
O1 F3 3.011(2) no 2_655
O2 F7 2.980(2) no 1_545
O3 F7 3.0604(19) no 3_665
O3 C12 3.178(3) no 3_665
O3 C13 3.181(3) no 3_665
O4 C21 3.412(3) no 2_545
O5 F2 2.92(4) no 2_655
O5 F2 3.35(4) no 4_554
O5 C27 3.55(4) no 2_645
N1 C12 3.331(3) no 3_665
N2 F2 3.558(3) no 2_655
N2 F6 3.338(3) no 3_665
N2 C5 3.575(3) no 2_655
N2 C23 3.468(3) no 4_554
N2 C24 3.593(4) no 4_554
C1 F3 3.258(3) no 2_655
C1 F7 3.118(3) no 1_545
C2 F3 3.272(3) no 2_655
C2 F7 3.231(3) no 1_545
C3 F3 3.320(3) no 2_655
C5 F8 2.926(3) no 2_645
C5 N2 3.575(3) no 2_645
C5 C15 3.599(3) no 2_645
C6 F8 3.181(3) no 2_645
C7 F7 3.177(3) no 1_545
C7 C26 3.552(4) no 2_645
C8 F7 3.265(3) no 3_665
C9 F7 3.438(3) no 3_665
C9 C13 3.513(3) no 3_665
C10 F8 3.591(3) no 3_665
C11 F8 3.529(3) no 3_665
C11 C22 3.558(4) no .
C11 C23 3.438(4) no .
C12 F8 3.512(3) no 3_665
C12 O3 3.178(3) no 3_665
C12 N1 3.331(3) no 3_665
C12 C22 3.507(4) no .
C12 C25 3.570(3) no .
C12 C27 3.448(4) no .
C12 C28 3.414(4) no .
C13 F8 3.530(3) no 3_665
C13 O3 3.181(3) no 3_665
C13 C9 3.513(3) no 3_665
C13 C14 3.471(3) no 3_665
C13 C24 3.582(4) no .
C13 C25 3.272(4) no .
C13 C27 3.488(4) no .
C14 F8 3.585(3) no 3_665
C14 C13 3.471(3) no 3_665
C14 C14 3.274(3) no 3_665
C15 F6 3.403(3) no 3_665
C15 C5 3.599(3) no 2_655
C15 C23 3.446(4) no 4_554
C16 C23 3.573(3) no 4_554
C16 C24 3.383(3) no 4_554
C17 C26 3.487(4) no 2_645
C17 C27 3.550(4) no 4_554
C17 C28 3.541(3) no 4_554
C18 C27 3.440(4) no 2_645
C19 F2 3.250(4) no 4_554
C20 F2 2.81(5) no 4_554
C20 F5 2.70(5) no 1_655
C21 F6 3.512(4) no .
C21 O4 3.412(3) no 2_555
C22 F6 3.552(3) no .
C22 C11 3.558(4) no .
C22 C12 3.507(4) no .
C23 N2 3.468(3) no 4_455
C23 C11 3.438(4) no .
C23 C15 3.446(4) no 4_455
C23 C16 3.573(3) no 4_455
C24 N2 3.593(4) no 4_455
C24 C13 3.582(4) no .
C24 C16 3.383(3) no 4_455
C25 F7 3.391(3) no .
C25 C12 3.570(3) no .
C25 C13 3.272(4) no .
C26 F4 3.460(4) no 2_655
C26 F7 3.413(3) no .
C26 C7 3.552(4) no 2_655
C26 C17 3.487(4) no 2_655
C27 F7 3.407(3) no .
C27 O5 3.55(4) no 2_655
C27 C12 3.448(4) no .
C27 C13 3.488(4) no .
C27 C17 3.550(4) no 4_455
C27 C18 3.440(4) no 2_655
C28 C12 3.414(4) no .
C28 C17 3.541(3) no 4_455
F2 H5 2.5592 no .
F3 H5 2.5625 no .
F5 H17 3.1717 no 3_655
F6 H12 2.5586 no .
F7 H12 2.5725 no .
O5 H17 3.1545 no 3_755
N1 H17 3.0251 no .
N2 H17 2.6286 no .
C3 H5 3.2630 no .
C7 H5 3.2628 no .
C10 H12 3.2657 no .
C14 H12 3.2623 no .
C15 H17 2.5002 no .
C16 H17 3.2631 no 3_755
C18 H17 3.3180 no .
C19 H17 2.6560 no 3_755
C20 H17 2.4291 no 3_755
C21 H23 2.6658 no .
C21 H28 2.6854 no .
C22 H24 3.2707 no .
C22 H27 3.2700 no .
C23 H21A 3.2491 no .
C23 H21B 2.6024 no .
C23 H21C 2.9874 no .
C23 H28 3.2343 no .
C24 H26A 3.0409 no .
C24 H26B 2.5826 no .
C24 H26C 3.2255 no .
C24 H27 3.2339 no .
C25 H23 3.2676 no .
C25 H28 3.2665 no .
C26 H24 2.6747 no .
C26 H27 2.6742 no .
C27 H24 3.2344 no .
C27 H26A 2.8844 no .
C27 H26B 3.2950 no .
C27 H26C 2.6780 no .
C28 H21A 2.6514 no .
C28 H21B 3.2877 no .
C28 H21C 2.9333 no .
C28 H23 3.2335 no .
H21A H23 3.5003 no .
H21A H28 2.5050 no .
H21B H23 2.4167 no .
H21B H28 3.5647 no .
H21C H23 3.0884 no .
H21C H28 3.0013 no .
H23 H24 2.3222 no .
H24 H26A 3.1748 no .
H24 H26B 2.3862 no .
H24 H26C 3.4646 no .
H26A H27 2.9148 no .
H26B H27 3.5768 no .
H26C H27 2.5512 no .
H27 H28 2.3218 no .
Ru1 H12 3.5124 no 3_665
F1 H21B 3.1973 no 2_545
F1 H21C 3.3178 no 2_545
F1 H24 3.4409 no .
F1 H27 3.4822 no 1_545
F2 H27 3.5921 no 1_545
F3 H26A 3.5614 no 1_545
F3 H26A 3.5612 no 2_645
F3 H26B 3.1587 no 2_645
F3 H26C 3.4430 no 1_545
F4 H26B 2.7549 no 2_645
F4 H26C 3.5392 no 2_645
F5 H21A 2.8323 no 2_545
F5 H28 3.4150 no 2_545
F6 H5 3.2914 no 4_454
F6 H21C 2.7648 no .
F7 H26A 2.6603 no .
F7 H27 3.3490 no .
F8 H5 2.6321 no 2_655
F8 H26A 2.9088 no .
O2 H12 3.0226 no 1_545
O2 H21B 3.1325 no 2_545
O3 H5 3.3934 no 2_655
O3 H12 3.0366 no 3_665
O4 H21A 2.7865 no 2_545
O4 H21B 3.1442 no 2_545
O5 H27 3.2038 no 2_645
O5 H28 3.5893 no 2_645
N1 H5 3.0656 no 2_655
N1 H12 2.5803 no 3_665
N1 H21B 3.0443 no 4_554
N1 H23 3.5277 no 4_554
N2 H5 3.0230 no 2_655
N2 H23 3.4373 no 4_554
N2 H26C 3.3410 no 2_645
C2 H27 3.3278 no 1_545
C3 H27 2.9873 no 1_545
C4 H27 3.0584 no 1_545
C5 H26C 3.3191 no 1_545
C5 H27 3.4318 no 1_545
C6 H26A 3.4572 no 1_545
C6 H26A 3.3175 no 2_645
C6 H26B 3.2916 no 2_645
C6 H26C 3.2665 no 1_545
C7 H26A 3.5434 no 1_545
C7 H26A 3.3206 no 2_645
C7 H26B 3.0811 no 2_645
C8 H21A 3.5120 no 2_545
C9 H21A 3.5207 no 2_545
C10 H21A 3.2174 no 2_545
C11 H5 3.5344 no 4_454
C11 H21C 3.5354 no .
C13 H26A 3.0555 no .
C14 H26A 3.1799 no .
C15 H5 2.8280 no 2_655
C15 H12 3.1059 no 3_665
C15 H21B 3.4961 no 4_554
C15 H23 3.2693 no 4_554
C15 H26C 3.5088 no 2_645
C16 H24 3.5880 no 4_554
C16 H26C 3.1013 no 2_645
C17 H26B 3.3404 no 2_645
C17 H26C 3.0141 no 2_645
C18 H24 3.5707 no 4_554
C18 H26B 3.4420 no 4_554
C18 H27 3.4879 no 2_645
C20 H28 3.5716 no 2_645
C21 H23 3.1448 no 2_555
C21 H24 3.5260 no 2_555
C22 H12 3.4196 no .
C22 H17 3.4141 no 4_455
C23 H21A 3.4210 no 2_545
C23 H21C 3.4873 no 2_545
C26 H17 3.5943 no 2_655
C27 H12 3.3078 no .
C28 H12 3.0981 no .
C28 H17 3.4273 no 4_455
C28 H23 3.4618 no 2_555
H5 F6 3.2914 no 4_555
H5 F8 2.6321 no 2_645
H5 O3 3.3934 no 2_645
H5 N1 3.0656 no 2_645
H5 N2 3.0230 no 2_645
H5 C11 3.5344 no 4_555
H5 C15 2.8280 no 2_645
H5 H26C 3.4181 no 1_545
H12 Ru1 3.5124 no 3_665
H12 O2 3.0226 no 1_565
H12 O3 3.0366 no 3_665
H12 N1 2.5803 no 3_665
H12 C15 3.1059 no 3_665
H12 C22 3.4196 no .
H12 C27 3.3078 no .
H12 C28 3.0981 no .
H12 H28 3.2863 no .
H17 C22 3.4141 no 4_554
H17 C26 3.5943 no 2_645
H17 C28 3.4273 no 4_554
H17 H26B 3.3244 no 2_645
H17 H26C 3.0588 no 2_645
H21A F5 2.8323 no 2_555
H21A O4 2.7865 no 2_555
H21A C8 3.5120 no 2_555
H21A C9 3.5207 no 2_555
H21A C10 3.2174 no 2_555
H21A C23 3.4210 no 2_555
H21A H23 2.7569 no 2_555
H21A H24 3.1451 no 2_555
H21B F1 3.1973 no 2_555
H21B O2 3.1325 no 2_555
H21B O4 3.1442 no 2_555
H21B N1 3.0443 no 4_455
H21B C15 3.4961 no 4_455
H21B H28 3.3276 no 2_545
H21C F1 3.3178 no 2_555
H21C F6 2.7648 no .
H21C C11 3.5354 no .
H21C C23 3.4873 no 2_555
H21C H23 2.7696 no 2_555
H21C H24 3.0315 no 2_555
H23 N1 3.5277 no 4_455
H23 N2 3.4373 no 4_455
H23 C15 3.2693 no 4_455
H23 C21 3.1448 no 2_545
H23 C28 3.4618 no 2_545
H23 H21A 2.7569 no 2_545
H23 H21C 2.7696 no 2_545
H23 H28 2.7663 no 2_545
H24 F1 3.4409 no .
H24 C16 3.5880 no 4_455
H24 C18 3.5707 no 4_455
H24 C21 3.5260 no 2_545
H24 H21A 3.1451 no 2_545
H24 H21C 3.0315 no 2_545
H26A F3 3.5614 no 1_565
H26A F3 3.5612 no 2_655
H26A F7 2.6603 no .
H26A F8 2.9088 no .
H26A C6 3.4572 no 1_565
H26A C6 3.3175 no 2_655
H26A C7 3.5434 no 1_565
H26A C7 3.3206 no 2_655
H26A C13 3.0555 no .
H26A C14 3.1799 no .
H26B F3 3.1587 no 2_655
H26B F4 2.7549 no 2_655
H26B C6 3.2916 no 2_655
H26B C7 3.0811 no 2_655
H26B C17 3.3404 no 2_655
H26B C18 3.4420 no 4_455
H26B H17 3.3244 no 2_655
H26C F3 3.4430 no 1_565
H26C F4 3.5392 no 2_655
H26C N2 3.3410 no 2_655
H26C C5 3.3191 no 1_565
H26C C6 3.2665 no 1_565
H26C C15 3.5088 no 2_655
H26C C16 3.1013 no 2_655
H26C C17 3.0141 no 2_655
H26C H5 3.4181 no 1_565
H26C H17 3.0588 no 2_655
H27 F1 3.4822 no 1_565
H27 F2 3.5921 no 1_565
H27 F7 3.3490 no .
H27 O5 3.2038 no 2_655
H27 C2 3.3278 no 1_565
H27 C3 2.9873 no 1_565
H27 C4 3.0584 no 1_565
H27 C5 3.4318 no 1_565
H27 C18 3.4879 no 2_655
H28 F5 3.4150 no 2_555
H28 O5 3.5893 no 2_655
H28 C20 3.5716 no 2_655
H28 H12 3.2863 no .
H28 H21B 3.3276 no 2_555
H28 H23 2.7663 no 2_555
